data_2311049
loop_
_publ_author_name
'Shoemaker, C.B.'
'Shoemaker, D.P.'

_publ_section_title
;
 A variation on the sigma-phase structure: the crystal structure of the P
 phase, Mo - Ni - Cr
;
_journal_name_full 'Acta Crystallographica (1,1948-23,1967)'
_journal_page_first 734
_journal_page_last 735
_journal_volume 8
_journal_year 1955
_chemical_formula_sum 'Cr10.08 Mo23.52 Ni22.4'
_chemical_name_systematic '(Cr9 Mo21 Ni20)1.12'
_space_group_IT_number 62
_symmetry_space_group_name_Hall '-P 2ac 2n'
_symmetry_space_group_name_H-M 'P n m a'
_cell_angle_alpha 90
_cell_angle_beta 90
_cell_angle_gamma 90
_cell_formula_units_Z 1
_cell_length_a 17.01
_cell_length_b 4.74
_cell_length_c 9.07
_cell_volume 731.291
_citation_journal_id_ASTM ACCRA9
_cod_data_source_file Shoemaker_ACCRA9_1955_330.cif
_cod_data_source_block Cr10.08Mo23.52Ni22.4
_cod_original_cell_volume 731.2905
_cod_database_code 2311049

loop_
_symmetry_equiv_pos_as_xyz
x,y,z
-x+1/2,-y,z+1/2
x+1/2,-y+1/2,-z+1/2
-x,y+1/2,-z
-x,-y,-z
x-1/2,y,-z-1/2
-x-1/2,y-1/2,z-1/2
x,-y-1/2,z

loop_
_atom_site_label
_atom_site_type_symbol
_atom_site_fract_x
_atom_site_fract_y
_atom_site_fract_z
_atom_site_occupancy
_atom_site_U_iso_or_equiv
Cr9 Cr 0.447 0.25 0.443 0.18 0.0
Cr1 Cr 0.118 0.25 0.063 0.18 0.0
Cr12 Cr 0.368 0.25 0.943 0.18 0.0
Ni9 Ni 0.447 0.25 0.443 0.4 0.0
Mo7 Mo 0.19 0.25 0.59 0.42 0.0
Ni5 Ni 0.248 0.25 0.15 0.4 0.0
Cr5 Cr 0.248 0.25 0.15 0.18 0.0
Mo2 Mo 0.027 0.25 0.513 0.42 0.0
Mo11 Mo 0.082 0.25 0.807 0.42 0.0
Cr7 Cr 0.19 0.25 0.59 0.18 0.0
Ni2 Ni 0.027 0.25 0.513 0.4 0.0
Cr10 Cr 0.412 0.25 0.19 0.18 0.0
Ni11 Ni 0.082 0.25 0.807 0.4 0.0
Mo4 Mo 0.288 0 0.38 0.42 0.0
Mo3 Mo 0.535 0 0.25 0.42 0.0
Mo8 Mo 0.337 0.25 0.673 0.42 0.0
Ni1 Ni 0.118 0.25 0.063 0.4 0.0
Cr8 Cr 0.337 0.25 0.673 0.18 0.0
Mo9 Mo 0.447 0.25 0.443 0.42 0.0
Ni12 Ni 0.368 0.25 0.943 0.4 0.0
Cr2 Cr 0.027 0.25 0.513 0.18 0.0
Mo12 Mo 0.368 0.25 0.943 0.42 0.0
Ni6 Ni 0.158 0.25 0.34 0.4 0.0
Cr11 Cr 0.082 0.25 0.807 0.18 0.0
Ni4 Ni 0.288 0 0.38 0.4 0.0
Cr4 Cr 0.288 0 0.38 0.18 0.0
Cr6 Cr 0.158 0.25 0.34 0.18 0.0
Ni8 Ni 0.337 0.25 0.673 0.4 0.0
Ni3 Ni 0.535 0 0.25 0.4 0.0
Mo5 Mo 0.248 0.25 0.15 0.42 0.0
Mo6 Mo 0.158 0.25 0.34 0.42 0.0
Ni7 Ni 0.19 0.25 0.59 0.4 0.0
Mo1 Mo 0.118 0.25 0.063 0.42 0.0
Cr3 Cr 0.535 0 0.25 0.18 0.0
Mo10 Mo 0.412 0.25 0.19 0.42 0.0
Ni10 Ni 0.412 0.25 0.19 0.4 0.0
